data_7048756
loop_
_publ_author_name
'Montgomery, Michelle'
'O'Brien, Harry M'
'M\'endez-G\'alvez, Carolina'
'Bromfield, Caitlin R.'
'Roberts, Jack P. M.'
'Winnicka, Anna M.'
'Horner, Andrew'
'Elorriaga, David'
'Sparkes, Hazel A.'
'Bedford, Robin B.'

_publ_section_title
;
 The surprisingly facile formation of Pd(i)-phosphido complexes from
 ortho-biphenylphosphines and palladium acetate.
;
_journal_issue 11
_journal_name_full 'Dalton transactions (Cambridge, England : 2003)'
_journal_page_first 3539
_journal_page_last 3542
_journal_paper_doi 10.1039/c8dt04926b
_journal_volume 48
_journal_year 2019
_chemical_formula_moiety 'C52 H68 Cl2 O4 P2 Pd2'
_chemical_formula_sum 'C52 H68 Cl2 O4 P2 Pd2'
_chemical_formula_weight 1102.70
_space_group_crystal_system triclinic
_space_group_IT_number 2
_space_group_name_Hall '-P 1'
_space_group_name_H-M_alt 'P -1'
_symmetry_space_group_name_Hall '-P 1'
_symmetry_space_group_name_H-M 'P -1'
_atom_sites_solution_hydrogens geom
_atom_sites_solution_primary dual
_audit_creation_date 2018-10-31
_audit_creation_method
;
Olex2 1.2
(compiled 2018.05.29 svn.r3508 for OlexSys, GUI svn.r5506)
;
_audit_update_record
;
2018-12-12 deposited with the CCDC.
2019-01-25 downloaded from the CCDC.
;
_cell_angle_alpha 74.2420(10)
_cell_angle_beta 72.2210(10)
_cell_angle_gamma 69.1100(10)
_cell_formula_units_Z 1
_cell_length_a 9.3085(2)
_cell_length_b 10.5148(3)
_cell_length_c 13.9103(3)
_cell_measurement_reflns_used 9893
_cell_measurement_temperature 100(2)
_cell_measurement_theta_max 27.911
_cell_measurement_theta_min 2.385
_cell_volume 1190.83(5)
_computing_cell_refinement 'SAINT v8.34A (Bruker, 2013)'
_computing_data_collection 'Bruker Apex suite'
_computing_data_reduction 'SAINT v8.34A (Bruker, 2013)'
_computing_molecular_graphics 'Olex2 (Dolomanov et al., 2009)'
_computing_publication_material 'Olex2 (Dolomanov et al., 2009)'
_computing_structure_refinement 'ShelXL (Sheldrick, 2015)'
_computing_structure_solution 'ShelXT (Sheldrick, 2015)'
_diffrn_ambient_temperature 100(2)
_diffrn_detector 'Bruker area detector'
_diffrn_detector_type 'CCD area detector'
_diffrn_measured_fraction_theta_full 1.000
_diffrn_measured_fraction_theta_max 0.999
_diffrn_measurement_device 'Bruker Apex II kappa CCD area detector'
_diffrn_measurement_device_type 'Bruker APEX-II CCD'
_diffrn_measurement_method '\f and \w scans'
_diffrn_radiation_monochromator graphite
_diffrn_radiation_type MoK\a
_diffrn_radiation_wavelength 0.71073
_diffrn_reflns_av_R_equivalents 0.0166
_diffrn_reflns_av_unetI/netI 0.0149
_diffrn_reflns_Laue_measured_fraction_full 1.000
_diffrn_reflns_Laue_measured_fraction_max 0.999
_diffrn_reflns_limit_h_max 12
_diffrn_reflns_limit_h_min -12
_diffrn_reflns_limit_k_max 13
_diffrn_reflns_limit_k_min -13
_diffrn_reflns_limit_l_max 18
_diffrn_reflns_limit_l_min -18
_diffrn_reflns_number 21946
_diffrn_reflns_point_group_measured_fraction_full 1.000
_diffrn_reflns_point_group_measured_fraction_max 0.999
_diffrn_reflns_theta_full 25.242
_diffrn_reflns_theta_max 27.911
_diffrn_reflns_theta_min 2.109
_diffrn_source 'fine-focus sealed tube'
_diffrn_standards_number 0
_exptl_absorpt_coefficient_mu 0.980
_exptl_absorpt_correction_T_max 0.7456
_exptl_absorpt_correction_T_min 0.6517
_exptl_absorpt_correction_type multi-scan
_exptl_absorpt_process_details
'SADABS-2014/4 (Bruker,2014/4) was used for absorption correction. wR2(int) was 0.0441 before and 0.0279 after correction. The Ratio of minimum to maximum transmission is 0.8741. The \l/2 correction factor is 0.00150.'
_exptl_crystal_colour colourless
_exptl_crystal_colour_primary colourless
_exptl_crystal_density_diffrn 1.538
_exptl_crystal_description block
_exptl_crystal_F_000 568
_exptl_crystal_size_max 0.48
_exptl_crystal_size_mid 0.402
_exptl_crystal_size_min 0.313
_refine_diff_density_max 0.556
_refine_diff_density_min -0.240
_refine_diff_density_rms 0.071
_refine_ls_extinction_method none
_refine_ls_goodness_of_fit_ref 1.073
_refine_ls_hydrogen_treatment constr
_refine_ls_matrix_type full
_refine_ls_number_parameters 282
_refine_ls_number_reflns 5702
_refine_ls_number_restraints 0
_refine_ls_restrained_S_all 1.073
_refine_ls_R_factor_all 0.0217
_refine_ls_R_factor_gt 0.0199
_refine_ls_shift/su_max 0.001
_refine_ls_shift/su_mean 0.000
_refine_ls_structure_factor_coef Fsqd
_refine_ls_weighting_details 'w=1/[\s^2^(Fo^2^)+(0.0233P)^2^+1.0620P] where P=(Fo^2^+2Fc^2^)/3'
_refine_ls_weighting_scheme calc
_refine_ls_wR_factor_gt 0.0508
_refine_ls_wR_factor_ref 0.0518
_reflns_Friedel_coverage 0.000
_reflns_number_gt 5374
_reflns_number_total 5702
_reflns_threshold_expression 'I > 2\s(I)'
_cod_data_source_file c8dt04926b2.cif
_cod_data_source_block 2_mm25
_cod_depositor_comments 'Adding full bibliography for 7048755--7048758.cif.'
_cod_database_code 7048756
_shelx_shelxl_version_number 2017/1
_shelx_space_group_comment
;
The symmetry employed for this shelxl refinement is uniquely defined
by the following loop, which should always be used as a source of
symmetry information in preference to the above space-group names.
They are only intended as comments.
;
_olex2_refinement_description
;
1. Fixed Uiso
 At 1.2 times of:
  All C(H) groups, All C(H,H) groups
 At 1.5 times of:
  All C(H,H,H) groups
2.a Ternary CH refined with riding coordinates:
 C15(H15), C21(H21)
2.b Secondary CH2 refined with riding coordinates:
 C16(H16A,H16B), C17(H17A,H17B), C18(H18A,H18B), C19(H19A,H19B), C20(H20A,
 H20B), C22(H22A,H22B), C23(H23A,H23B), C24(H24A,H24B), C25(H25A,H25B),
 C26(H26A,H26B)
2.c Aromatic/amide H refined with riding coordinates:
 C2(H2), C3(H3), C4(H4), C9(H9), C10(H10), C11(H11)
2.d Idealised Me refined as rotating group:
 C13(H13A,H13B,H13C), C14(H14A,H14B,H14C)
;
_olex2_submission_special_instructions 'No special instructions were received'

loop_
_space_group_symop_operation_xyz
'x, y, z'
'-x, -y, -z'

loop_
_atom_site_label
_atom_site_type_symbol
_atom_site_fract_x
_atom_site_fract_y
_atom_site_fract_z
_atom_site_U_iso_or_equiv
_atom_site_adp_type
_atom_site_occupancy
_atom_site_site_symmetry_order
_atom_site_calc_flag
_atom_site_refinement_flags_posn
Pd1 Pd 0.51944(2) 0.07573(2) 0.09276(2) 0.01023(4) Uani 1 1 d .
Cl1 Cl 0.30735(4) 0.03440(4) 0.05224(3) 0.01564(8) Uani 1 1 d .
P1 P 0.67130(5) 0.13474(4) 0.15981(3) 0.01038(8) Uani 1 1 d .
O1 O 0.58438(15) 0.13700(12) 0.47074(9) 0.0183(2) Uani 1 1 d .
O2 O 0.47159(16) 0.55664(13) 0.24199(10) 0.0222(3) Uani 1 1 d .
C1 C 0.39061(19) 0.17362(16) 0.20876(12) 0.0122(3) Uani 1 1 d .
C2 C 0.22795(19) 0.21488(17) 0.24835(12) 0.0146(3) Uani 1 1 d .
H2 H 0.160827 0.188055 0.225601 0.017 Uiso 1 1 calc R
C3 C 0.16878(19) 0.29749(18) 0.32301(13) 0.0170(3) Uani 1 1 d .
H3 H 0.060471 0.325036 0.350935 0.020 Uiso 1 1 calc R
C4 C 0.26757(19) 0.34017(17) 0.35714(12) 0.0155(3) Uani 1 1 d .
H4 H 0.223588 0.397281 0.405917 0.019 Uiso 1 1 calc R
C5 C 0.43240(19) 0.29831(16) 0.31906(12) 0.0126(3) Uani 1 1 d .
C6 C 0.49020(18) 0.21293(16) 0.24562(12) 0.0119(3) Uani 1 1 d .
C7 C 0.53564(18) 0.34640(17) 0.35537(12) 0.0137(3) Uani 1 1 d .
C8 C 0.61134(19) 0.26255(17) 0.43365(13) 0.0155(3) Uani 1 1 d .
C9 C 0.7059(2) 0.30775(18) 0.46961(13) 0.0188(3) Uani 1 1 d .
H9 H 0.756622 0.251243 0.521133 0.023 Uiso 1 1 calc R
C10 C 0.7226(2) 0.43775(19) 0.42727(14) 0.0206(3) Uani 1 1 d .
H10 H 0.785281 0.468364 0.451189 0.025 Uiso 1 1 calc R
C11 C 0.6491(2) 0.52441(18) 0.35016(14) 0.0200(3) Uani 1 1 d .
H11 H 0.662874 0.611446 0.322324 0.024 Uiso 1 1 calc R
C12 C 0.5539(2) 0.47870(17) 0.31503(13) 0.0166(3) Uani 1 1 d .
C13 C 0.6602(2) 0.04727(19) 0.55011(13) 0.0203(3) Uani 1 1 d .
H13A H 0.772465 0.030607 0.526476 0.030 Uiso 1 1 calc GR
H13B H 0.636431 -0.039002 0.567567 0.030 Uiso 1 1 calc GR
H13C H 0.622668 0.089936 0.609612 0.030 Uiso 1 1 calc GR
C14 C 0.4880(2) 0.69165(18) 0.19714(15) 0.0255(4) Uani 1 1 d .
H14A H 0.424477 0.735488 0.147446 0.038 Uiso 1 1 calc GR
H14B H 0.596776 0.683991 0.164038 0.038 Uiso 1 1 calc GR
H14C H 0.453625 0.746153 0.249799 0.038 Uiso 1 1 calc GR
C15 C 0.81524(18) -0.01035(16) 0.22068(12) 0.0128(3) Uani 1 1 d .
H15 H 0.884489 -0.062606 0.166536 0.015 Uiso 1 1 calc R
C16 C 0.73601(19) -0.11050(17) 0.30251(13) 0.0157(3) Uani 1 1 d .
H16A H 0.670601 -0.136871 0.273544 0.019 Uiso 1 1 calc R
H16B H 0.668115 -0.064567 0.359274 0.019 Uiso 1 1 calc R
C17 C 0.8592(2) -0.24062(18) 0.34228(14) 0.0212(4) Uani 1 1 d .
H17A H 0.805497 -0.298183 0.397965 0.025 Uiso 1 1 calc R
H17B H 0.916954 -0.293232 0.287575 0.025 Uiso 1 1 calc R
C18 C 0.9755(2) -0.20615(19) 0.38034(14) 0.0224(4) Uani 1 1 d .
H18A H 1.058394 -0.290311 0.396712 0.027 Uiso 1 1 calc R
H18B H 0.921075 -0.168464 0.442675 0.027 Uiso 1 1 calc R
C19 C 1.0495(2) -0.10162(19) 0.30001(14) 0.0215(4) Uani 1 1 d .
H19A H 1.116666 -0.144455 0.241637 0.026 Uiso 1 1 calc R
H19B H 1.115292 -0.075935 0.329120 0.026 Uiso 1 1 calc R
C20 C 0.92420(19) 0.02892(17) 0.26336(13) 0.0162(3) Uani 1 1 d .
H20A H 0.975360 0.090909 0.210376 0.019 Uiso 1 1 calc R
H20B H 0.862397 0.076736 0.320203 0.019 Uiso 1 1 calc R
C21 C 0.77466(18) 0.26187(16) 0.08568(12) 0.0130(3) Uani 1 1 d .
H21 H 0.814967 0.286897 0.133079 0.016 Uiso 1 1 calc R
C22 C 0.91675(19) 0.20112(17) 0.00279(12) 0.0147(3) Uani 1 1 d .
H22A H 0.986618 0.117804 0.034215 0.018 Uiso 1 1 calc R
H22B H 0.880469 0.176471 -0.046050 0.018 Uiso 1 1 calc R
C23 C 1.0069(2) 0.30726(18) -0.05319(13) 0.0188(3) Uani 1 1 d .
H23A H 1.051627 0.324908 -0.005395 0.023 Uiso 1 1 calc R
H23B H 1.093272 0.269648 -0.107664 0.023 Uiso 1 1 calc R
C24 C 0.8988(2) 0.44277(19) -0.09872(15) 0.0239(4) Uani 1 1 d .
H24A H 0.956968 0.509932 -0.128869 0.029 Uiso 1 1 calc R
H24B H 0.864993 0.427283 -0.152871 0.029 Uiso 1 1 calc R
C25 C 0.7544(2) 0.50044(18) -0.01770(15) 0.0236(4) Uani 1 1 d .
H25A H 0.684798 0.583068 -0.049983 0.028 Uiso 1 1 calc R
H25B H 0.787401 0.526318 0.032143 0.028 Uiso 1 1 calc R
C26 C 0.6644(2) 0.39421(17) 0.03737(14) 0.0176(3) Uani 1 1 d .
H26A H 0.575269 0.432239 0.090295 0.021 Uiso 1 1 calc R
H26B H 0.624236 0.373243 -0.011265 0.021 Uiso 1 1 calc R

loop_
_atom_site_aniso_label
_atom_site_aniso_U_11
_atom_site_aniso_U_22
_atom_site_aniso_U_33
_atom_site_aniso_U_23
_atom_site_aniso_U_13
_atom_site_aniso_U_12
Pd1 0.01100(6) 0.01270(6) 0.01003(6) -0.00289(4) -0.00375(4) -0.00536(4)
Cl1 0.01213(16) 0.02269(19) 0.01653(18) -0.00923(15) -0.00339(13) -0.00617(14)
P1 0.01044(17) 0.01240(18) 0.01069(18) -0.00279(14) -0.00321(14) -0.00505(14)
O1 0.0231(6) 0.0196(6) 0.0171(6) 0.0015(5) -0.0106(5) -0.0107(5)
O2 0.0317(7) 0.0148(6) 0.0258(7) 0.0009(5) -0.0158(6) -0.0093(5)
C1 0.0153(7) 0.0121(7) 0.0107(7) -0.0021(5) -0.0041(6) -0.0048(6)
C2 0.0144(7) 0.0181(8) 0.0143(7) -0.0012(6) -0.0057(6) -0.0078(6)
C3 0.0118(7) 0.0212(8) 0.0161(8) -0.0027(6) -0.0019(6) -0.0043(6)
C4 0.0177(8) 0.0174(8) 0.0124(7) -0.0040(6) -0.0031(6) -0.0059(6)
C5 0.0156(7) 0.0125(7) 0.0115(7) -0.0005(6) -0.0054(6) -0.0058(6)
C6 0.0122(7) 0.0135(7) 0.0110(7) -0.0014(6) -0.0029(5) -0.0053(6)
C7 0.0138(7) 0.0161(8) 0.0139(7) -0.0065(6) -0.0027(6) -0.0051(6)
C8 0.0163(7) 0.0166(8) 0.0156(8) -0.0057(6) -0.0036(6) -0.0053(6)
C9 0.0192(8) 0.0218(8) 0.0188(8) -0.0044(7) -0.0090(6) -0.0057(7)
C10 0.0197(8) 0.0222(9) 0.0272(9) -0.0104(7) -0.0096(7) -0.0070(7)
C11 0.0228(8) 0.0150(8) 0.0273(9) -0.0057(7) -0.0083(7) -0.0080(7)
C12 0.0178(8) 0.0160(8) 0.0180(8) -0.0051(6) -0.0056(6) -0.0045(6)
C13 0.0239(9) 0.0222(9) 0.0175(8) 0.0000(7) -0.0098(7) -0.0085(7)
C14 0.0376(11) 0.0135(8) 0.0294(10) 0.0019(7) -0.0156(8) -0.0098(7)
C15 0.0131(7) 0.0136(7) 0.0131(7) -0.0024(6) -0.0044(6) -0.0045(6)
C16 0.0164(7) 0.0171(8) 0.0163(8) -0.0009(6) -0.0053(6) -0.0086(6)
C17 0.0280(9) 0.0184(8) 0.0204(9) 0.0020(7) -0.0112(7) -0.0101(7)
C18 0.0255(9) 0.0229(9) 0.0214(9) 0.0018(7) -0.0132(7) -0.0080(7)
C19 0.0169(8) 0.0263(9) 0.0230(9) 0.0007(7) -0.0109(7) -0.0068(7)
C20 0.0160(7) 0.0201(8) 0.0168(8) -0.0007(6) -0.0076(6) -0.0090(6)
C21 0.0127(7) 0.0140(7) 0.0148(7) -0.0029(6) -0.0035(6) -0.0064(6)
C22 0.0145(7) 0.0150(7) 0.0148(7) -0.0030(6) -0.0026(6) -0.0049(6)
C23 0.0156(8) 0.0211(8) 0.0189(8) -0.0026(7) 0.0000(6) -0.0085(6)
C24 0.0239(9) 0.0196(9) 0.0250(9) 0.0051(7) -0.0045(7) -0.0104(7)
C25 0.0216(9) 0.0150(8) 0.0308(10) 0.0023(7) -0.0050(7) -0.0070(7)
C26 0.0150(7) 0.0146(8) 0.0212(8) -0.0012(6) -0.0037(6) -0.0041(6)

loop_
_atom_type_symbol
_atom_type_description
_atom_type_scat_dispersion_real
_atom_type_scat_dispersion_imag
_atom_type_scat_source
C C 0.0033 0.0016 'International Tables Vol C Tables 4.2.6.8 and 6.1.1.4'
H H 0.0000 0.0000 'International Tables Vol C Tables 4.2.6.8 and 6.1.1.4'
Cl Cl 0.1484 0.1585 'International Tables Vol C Tables 4.2.6.8 and 6.1.1.4'
O O 0.0106 0.0060 'International Tables Vol C Tables 4.2.6.8 and 6.1.1.4'
P P 0.1023 0.0942 'International Tables Vol C Tables 4.2.6.8 and 6.1.1.4'
Pd Pd -0.9988 1.0072 'International Tables Vol C Tables 4.2.6.8 and 6.1.1.4'

loop_
_geom_angle_atom_site_label_1
_geom_angle_atom_site_label_2
_geom_angle_atom_site_label_3
_geom_angle
_geom_angle_site_symmetry_3
Cl1 Pd1 Cl1 86.343(13) 2_655
P1 Pd1 Cl1 106.962(14) 2_655
P1 Pd1 Cl1 166.693(14) .
C1 Pd1 Cl1 97.70(5) .
C1 Pd1 Cl1 175.45(5) 2_655
C1 Pd1 P1 69.02(5) .
Pd1 Cl1 Pd1 93.657(13) 2_655
C6 P1 Pd1 86.11(5) .
C6 P1 C15 115.85(7) .
C6 P1 C21 111.16(7) .
C15 P1 Pd1 115.51(5) .
C21 P1 Pd1 121.07(5) .
C21 P1 C15 106.38(7) .
C8 O1 C13 117.14(13) .
C12 O2 C14 117.64(14) .
C2 C1 Pd1 130.83(12) .
C2 C1 C6 120.13(14) .
C6 C1 Pd1 108.79(11) .
C1 C2 H2 121.0 .
C3 C2 C1 117.97(14) .
C3 C2 H2 121.0 .
C2 C3 H3 119.1 .
C2 C3 C4 121.79(15) .
C4 C3 H3 119.1 .
C3 C4 H4 119.4 .
C3 C4 C5 121.15(15) .
C5 C4 H4 119.4 .
C4 C5 C7 120.37(14) .
C6 C5 C4 116.31(14) .
C6 C5 C7 123.31(14) .
C1 C6 P1 96.00(11) .
C5 C6 P1 141.07(12) .
C5 C6 C1 122.59(14) .
C8 C7 C5 120.63(14) .
C8 C7 C12 118.60(14) .
C12 C7 C5 120.71(14) .
O1 C8 C7 115.08(14) .
O1 C8 C9 123.84(15) .
C9 C8 C7 121.08(15) .
C8 C9 H9 120.7 .
C10 C9 C8 118.68(16) .
C10 C9 H9 120.7 .
C9 C10 H10 118.9 .
C9 C10 C11 122.12(16) .
C11 C10 H10 118.9 .
C10 C11 H11 120.6 .
C10 C11 C12 118.83(16) .
C12 C11 H11 120.6 .
O2 C12 C7 115.35(14) .
O2 C12 C11 123.99(15) .
C11 C12 C7 120.66(16) .
O1 C13 H13A 109.5 .
O1 C13 H13B 109.5 .
O1 C13 H13C 109.5 .
H13A C13 H13B 109.5 .
H13A C13 H13C 109.5 .
H13B C13 H13C 109.5 .
O2 C14 H14A 109.5 .
O2 C14 H14B 109.5 .
O2 C14 H14C 109.5 .
H14A C14 H14B 109.5 .
H14A C14 H14C 109.5 .
H14B C14 H14C 109.5 .
P1 C15 H15 106.0 .
C16 C15 P1 111.77(11) .
C16 C15 H15 106.0 .
C16 C15 C20 110.46(13) .
C20 C15 P1 115.93(11) .
C20 C15 H15 106.0 .
C15 C16 H16A 109.4 .
C15 C16 H16B 109.4 .
C15 C16 C17 111.18(13) .
H16A C16 H16B 108.0 .
C17 C16 H16A 109.4 .
C17 C16 H16B 109.4 .
C16 C17 H17A 109.1 .
C16 C17 H17B 109.1 .
H17A C17 H17B 107.9 .
C18 C17 C16 112.27(14) .
C18 C17 H17A 109.1 .
C18 C17 H17B 109.1 .
C17 C18 H18A 109.3 .
C17 C18 H18B 109.3 .
C17 C18 C19 111.58(14) .
H18A C18 H18B 108.0 .
C19 C18 H18A 109.3 .
C19 C18 H18B 109.3 .
C18 C19 H19A 109.2 .
C18 C19 H19B 109.2 .
C18 C19 C20 112.03(14) .
H19A C19 H19B 107.9 .
C20 C19 H19A 109.2 .
C20 C19 H19B 109.2 .
C15 C20 H20A 109.7 .
C15 C20 H20B 109.7 .
C19 C20 C15 109.90(14) .
C19 C20 H20A 109.7 .
C19 C20 H20B 109.7 .
H20A C20 H20B 108.2 .
P1 C21 H21 107.7 .
C22 C21 P1 111.43(11) .
C22 C21 H21 107.7 .
C26 C21 P1 112.01(11) .
C26 C21 H21 107.7 .
C26 C21 C22 110.22(13) .
C21 C22 H22A 109.7 .
C21 C22 H22B 109.7 .
H22A C22 H22B 108.2 .
C23 C22 C21 110.03(13) .
C23 C22 H22A 109.7 .
C23 C22 H22B 109.7 .
C22 C23 H23A 109.4 .
C22 C23 H23B 109.4 .
H23A C23 H23B 108.0 .
C24 C23 C22 111.29(14) .
C24 C23 H23A 109.4 .
C24 C23 H23B 109.4 .
C23 C24 H24A 109.3 .
C23 C24 H24B 109.3 .
H24A C24 H24B 108.0 .
C25 C24 C23 111.48(15) .
C25 C24 H24A 109.3 .
C25 C24 H24B 109.3 .
C24 C25 H25A 109.4 .
C24 C25 H25B 109.4 .
C24 C25 C26 111.35(15) .
H25A C25 H25B 108.0 .
C26 C25 H25A 109.4 .
C26 C25 H25B 109.4 .
C21 C26 C25 109.76(14) .
C21 C26 H26A 109.7 .
C21 C26 H26B 109.7 .
C25 C26 H26A 109.7 .
C25 C26 H26B 109.7 .
H26A C26 H26B 108.2 .

loop_
_geom_bond_atom_site_label_1
_geom_bond_atom_site_label_2
_geom_bond_distance
_geom_bond_site_symmetry_2
Pd1 Cl1 2.4143(4) .
Pd1 Cl1 2.4413(4) 2_655
Pd1 P1 2.2356(4) .
Pd1 C1 1.9853(15) .
P1 C6 1.8051(16) .
P1 C15 1.8366(16) .
P1 C21 1.8272(16) .
O1 C8 1.363(2) .
O1 C13 1.429(2) .
O2 C12 1.366(2) .
O2 C14 1.429(2) .
C1 C2 1.391(2) .
C1 C6 1.404(2) .
C2 H2 0.9300 .
C2 C3 1.391(2) .
C3 H3 0.9300 .
C3 C4 1.396(2) .
C4 H4 0.9300 .
C4 C5 1.406(2) .
C5 C6 1.399(2) .
C5 C7 1.489(2) .
C7 C8 1.401(2) .
C7 C12 1.402(2) .
C8 C9 1.395(2) .
C9 H9 0.9300 .
C9 C10 1.378(3) .
C10 H10 0.9300 .
C10 C11 1.387(3) .
C11 H11 0.9300 .
C11 C12 1.397(2) .
C13 H13A 0.9600 .
C13 H13B 0.9600 .
C13 H13C 0.9600 .
C14 H14A 0.9600 .
C14 H14B 0.9600 .
C14 H14C 0.9600 .
C15 H15 0.9800 .
C15 C16 1.529(2) .
C15 C20 1.533(2) .
C16 H16A 0.9700 .
C16 H16B 0.9700 .
C16 C17 1.533(2) .
C17 H17A 0.9700 .
C17 H17B 0.9700 .
C17 C18 1.523(2) .
C18 H18A 0.9700 .
C18 H18B 0.9700 .
C18 C19 1.528(3) .
C19 H19A 0.9700 .
C19 H19B 0.9700 .
C19 C20 1.531(2) .
C20 H20A 0.9700 .
C20 H20B 0.9700 .
C21 H21 0.9800 .
C21 C22 1.534(2) .
C21 C26 1.528(2) .
C22 H22A 0.9700 .
C22 H22B 0.9700 .
C22 C23 1.534(2) .
C23 H23A 0.9700 .
C23 H23B 0.9700 .
C23 C24 1.523(2) .
C24 H24A 0.9700 .
C24 H24B 0.9700 .
C24 C25 1.519(3) .
C25 H25A 0.9700 .
C25 H25B 0.9700 .
C25 C26 1.532(2) .
C26 H26A 0.9700 .
C26 H26B 0.9700 .

loop_
_geom_torsion_atom_site_label_1
_geom_torsion_atom_site_label_2
_geom_torsion_atom_site_label_3
_geom_torsion_atom_site_label_4
_geom_torsion
Pd1 P1 C6 C1 2.13(9)
Pd1 P1 C6 C5 -170.66(19)
Pd1 P1 C15 C16 -54.41(12)
Pd1 P1 C15 C20 177.80(10)
Pd1 P1 C21 C22 -73.97(12)
Pd1 P1 C21 C26 50.03(13)
Pd1 C1 C2 C3 -172.23(12)
Pd1 C1 C6 P1 -2.53(11)
Pd1 C1 C6 C5 172.10(12)
P1 C15 C16 C17 172.33(11)
P1 C15 C20 C19 -173.39(12)
P1 C21 C22 C23 -176.33(11)
P1 C21 C26 C25 176.28(12)
O1 C8 C9 C10 -179.02(16)
C1 C2 C3 C4 0.8(2)
C2 C1 C6 P1 -177.35(13)
C2 C1 C6 C5 -2.7(2)
C2 C3 C4 C5 -1.6(3)
C3 C4 C5 C6 0.2(2)
C3 C4 C5 C7 179.19(15)
C4 C5 C6 P1 173.38(15)
C4 C5 C6 C1 1.9(2)
C4 C5 C7 C8 97.25(19)
C4 C5 C7 C12 -80.1(2)
C5 C7 C8 O1 0.9(2)
C5 C7 C8 C9 -178.75(15)
C5 C7 C12 O2 -0.1(2)
C5 C7 C12 C11 179.12(15)
C6 P1 C15 C16 44.08(13)
C6 P1 C15 C20 -83.71(13)
C6 P1 C21 C22 -172.50(11)
C6 P1 C21 C26 -48.50(13)
C6 C1 C2 C3 1.3(2)
C6 C5 C7 C8 -83.9(2)
C6 C5 C7 C12 98.81(19)
C7 C5 C6 P1 -5.5(3)
C7 C5 C6 C1 -177.02(15)
C7 C8 C9 C10 0.6(3)
C8 C7 C12 O2 -177.43(15)
C8 C7 C12 C11 1.8(2)
C8 C9 C10 C11 -0.2(3)
C9 C10 C11 C12 0.6(3)
C10 C11 C12 O2 177.75(16)
C10 C11 C12 C7 -1.4(3)
C12 C7 C8 O1 178.28(14)
C12 C7 C8 C9 -1.4(2)
C13 O1 C8 C7 179.47(14)
C13 O1 C8 C9 -0.9(2)
C14 O2 C12 C7 -179.04(15)
C14 O2 C12 C11 1.8(3)
C15 P1 C6 C1 -114.40(11)
C15 P1 C6 C5 72.8(2)
C15 P1 C21 C22 60.55(12)
C15 P1 C21 C26 -175.45(11)
C15 C16 C17 C18 54.01(19)
C16 C15 C20 C19 58.18(18)
C16 C17 C18 C19 -52.0(2)
C17 C18 C19 C20 53.8(2)
C18 C19 C20 C15 -56.82(19)
C20 C15 C16 C17 -57.01(17)
C21 P1 C6 C1 124.03(10)
C21 P1 C6 C5 -48.8(2)
C21 P1 C15 C16 168.18(11)
C21 P1 C15 C20 40.39(13)
C21 C22 C23 C24 -56.20(19)
C22 C21 C26 C25 -59.05(18)
C22 C23 C24 C25 54.6(2)
C23 C24 C25 C26 -55.2(2)
C24 C25 C26 C21 57.3(2)
C26 C21 C22 C23 58.67(17)
